data_4073702
loop_
_publ_author_name
'Zamora, Magdalena'
'Alonso, Beatriz'
'Pastor, C\'esar'
'Cuadrado, Isabel'

_publ_section_title
;
 Multiredox Heterometallic Carbosilane Dendrimers
;
_journal_issue 21
_journal_name_full Organometallics
_journal_page_first 5153
_journal_paper_doi 10.1021/om700559t
_journal_volume 26
_journal_year 2007
_chemical_formula_sum 'C22 H20 Cr Fe O3 Si'
_chemical_formula_weight 468.32
_chemical_name_systematic
; 
 ? 
;
_space_group_IT_number 14
_symmetry_cell_setting monoclinic
_symmetry_space_group_name_Hall '-P 2ybc'
_symmetry_space_group_name_H-M 'P 1 21/c 1'
_atom_sites_solution_hydrogens geom
_atom_sites_solution_primary direct
_atom_sites_solution_secondary difmap
_audit_creation_method SHELXL-97
_cell_angle_alpha 90.00
_cell_angle_beta 97.0010(10)
_cell_angle_gamma 90.00
_cell_formula_units_Z 4
_cell_length_a 10.4463(2)
_cell_length_b 11.9294(2)
_cell_length_c 16.3013(3)
_cell_measurement_temperature 100(2)
_cell_volume 2016.29(6)
_computing_cell_refinement 'Bruker SMART'
_computing_data_collection 'Bruker SMART'
_computing_data_reduction 'Bruker SAINT'
_computing_molecular_graphics 'Bruker SHELXTL'
_computing_publication_material 'Bruker SHELXTL'
_computing_structure_refinement 'SHELXL-97 (Sheldrick, 1997)'
_computing_structure_solution 'SHELXS-97 (Sheldrick, 1990)'
_diffrn_ambient_temperature 100(2)
_diffrn_measured_fraction_theta_full 0.956
_diffrn_measured_fraction_theta_max 0.956
_diffrn_measurement_device_type 'CCD area detector'
_diffrn_measurement_method 'phi and omega scans'
_diffrn_radiation_monochromator graphite
_diffrn_radiation_source 'rotating anode'
_diffrn_radiation_type CuK\a
_diffrn_radiation_wavelength 1.54178
_diffrn_reflns_av_R_equivalents 0.0482
_diffrn_reflns_av_sigmaI/netI 0.0423
_diffrn_reflns_limit_h_max 10
_diffrn_reflns_limit_h_min -12
_diffrn_reflns_limit_k_max 13
_diffrn_reflns_limit_k_min -14
_diffrn_reflns_limit_l_max 18
_diffrn_reflns_limit_l_min -17
_diffrn_reflns_number 13231
_diffrn_reflns_theta_full 67.07
_diffrn_reflns_theta_max 67.07
_diffrn_reflns_theta_min 4.26
_exptl_absorpt_coefficient_mu 10.945
_exptl_absorpt_correction_T_max 0.645
_exptl_absorpt_correction_T_min 0.385
_exptl_absorpt_correction_type multi-scan
_exptl_absorpt_process_details 'SADABS (Sheldrick, 2001)'
_exptl_crystal_colour yellow
_exptl_crystal_density_diffrn 1.543
_exptl_crystal_density_meas 0
_exptl_crystal_density_method 'not measured'
_exptl_crystal_description prism
_exptl_crystal_F_000 960
_exptl_crystal_size_max 0.10
_exptl_crystal_size_mid 0.09
_exptl_crystal_size_min 0.04
_refine_diff_density_max 0.785
_refine_diff_density_min -0.310
_refine_diff_density_rms 0.078
_refine_ls_extinction_method none
_refine_ls_goodness_of_fit_ref 1.019
_refine_ls_hydrogen_treatment constr
_refine_ls_matrix_type full
_refine_ls_number_parameters 254
_refine_ls_number_reflns 3434
_refine_ls_number_restraints 0
_refine_ls_restrained_S_all 1.019
_refine_ls_R_factor_all 0.0577
_refine_ls_R_factor_gt 0.0412
_refine_ls_shift/su_max 0.001
_refine_ls_shift/su_mean 0.000
_refine_ls_structure_factor_coef Fsqd
_refine_ls_weighting_details 'calc w=1/[\s^2^(Fo^2^)+(0.0694P)^2^+0.0000P] where P=(Fo^2^+2Fc^2^)/3'
_refine_ls_weighting_scheme calc
_refine_ls_wR_factor_gt 0.1027
_refine_ls_wR_factor_ref 0.1110
_reflns_number_gt 2694
_reflns_number_total 3434
_reflns_threshold_expression >2sigma(I)
_cod_data_source_file om700559t-file002.cif
_cod_data_source_block fccr_m
_cod_depositor_comments
;
The following automatic conversions were performed:

'_symmetry_cell_setting' value 'Monoclinic' changed to 'monoclinic'
according to /home/saulius/struct/CIF-dictionaries/cif_core.dic
dictionary named 'cif_core.dic' version 2.4.1 from 2010-06-29.

Automatic conversion script
Id: cif_fix_values 1715 2011-07-08 13:25:40Z adriana 
;
_cod_original_sg_symbol_H-M P2(1)/c
_cod_database_code 4073702

loop_
_symmetry_equiv_pos_as_xyz
'x, y, z'
'-x, y+1/2, -z+1/2'
'-x, -y, -z'
'x, -y-1/2, z-1/2'

loop_
_atom_site_label
_atom_site_type_symbol
_atom_site_fract_x
_atom_site_fract_y
_atom_site_fract_z
_atom_site_U_iso_or_equiv
_atom_site_adp_type
_atom_site_occupancy
_atom_site_symmetry_multiplicity
_atom_site_calc_flag
_atom_site_refinement_flags
Fe1 Fe 0.88254(5) 0.19756(5) 0.04690(3) 0.02759(17) Uani 1 1 d .
Cr1 Cr 0.41734(5) 0.34910(5) 0.24247(3) 0.02483(17) Uani 1 1 d .
Si1 Si 0.73986(9) 0.39154(8) 0.16704(6) 0.0271(2) Uani 1 1 d .
C1 C 0.7579(3) 0.2475(3) 0.1276(2) 0.0277(8) Uani 1 1 d .
C2 C 0.6894(3) 0.1990(3) 0.0542(2) 0.0320(8) Uani 1 1 d .
H2 H 0.6259 0.2358 0.0171 0.038 Uiso 1 1 calc R
C3 C 0.7322(4) 0.0872(3) 0.0464(3) 0.0357(9) Uani 1 1 d .
H3 H 0.7028 0.0364 0.0033 0.043 Uiso 1 1 calc R
C4 C 0.8276(4) 0.0643(3) 0.1150(2) 0.0384(10) Uani 1 1 d .
H4 H 0.8727 -0.0044 0.1257 0.046 Uiso 1 1 calc R
C5 C 0.8429(4) 0.1622(3) 0.1639(2) 0.0335(9) Uani 1 1 d .
H5 H 0.9006 0.1702 0.2133 0.040 Uiso 1 1 calc R
C6 C 1.0582(4) 0.2740(4) 0.0513(3) 0.0445(11) Uani 1 1 d .
H6 H 1.1092 0.2993 0.1000 0.053 Uiso 1 1 calc R
C7 C 0.9645(4) 0.3367(3) 0.0017(3) 0.0384(9) Uani 1 1 d .
H7 H 0.9413 0.4122 0.0108 0.046 Uiso 1 1 calc R
C8 C 0.9112(4) 0.2683(3) -0.0636(2) 0.0370(9) Uani 1 1 d .
H8 H 0.8457 0.2901 -0.1062 0.044 Uiso 1 1 calc R
C9 C 0.9695(4) 0.1632(4) -0.0561(3) 0.0399(10) Uani 1 1 d .
H9 H 0.9505 0.1011 -0.0920 0.048 Uiso 1 1 calc R
C10 C 1.0627(4) 0.1660(4) 0.0151(3) 0.0449(11) Uani 1 1 d .
H10 H 1.1181 0.1063 0.0350 0.054 Uiso 1 1 calc R
C11 C 0.6611(4) 0.4846(3) 0.0849(2) 0.0345(9) Uani 1 1 d .
H11 H 0.5800 0.4619 0.0572 0.041 Uiso 1 1 calc R
C12 C 0.7098(5) 0.5802(4) 0.0621(3) 0.0628(14) Uani 1 1 d .
H12A H 0.7907 0.6055 0.0885 0.075 Uiso 1 1 calc R
H12B H 0.6638 0.6236 0.0194 0.075 Uiso 1 1 calc R
C13 C 0.8976(4) 0.4513(4) 0.2139(2) 0.0410(10) Uani 1 1 d .
H13A H 0.9502 0.3918 0.2425 0.061 Uiso 1 1 calc R
H13B H 0.8820 0.5101 0.2535 0.061 Uiso 1 1 calc R
H13C H 0.9431 0.4833 0.1703 0.061 Uiso 1 1 calc R
C14 C 0.6308(3) 0.3789(3) 0.2513(2) 0.0255(7) Uani 1 1 d .
C15 C 0.5704(3) 0.4733(3) 0.2808(2) 0.0275(8) Uani 1 1 d .
H15 H 0.5842 0.5447 0.2576 0.033 Uiso 1 1 calc R
C16 C 0.4898(3) 0.4651(3) 0.3440(2) 0.0304(8) Uani 1 1 d .
H16 H 0.4518 0.5306 0.3638 0.036 Uiso 1 1 calc R
C17 C 0.4662(3) 0.3601(3) 0.3775(2) 0.0313(8) Uani 1 1 d .
H17 H 0.4098 0.3539 0.4188 0.038 Uiso 1 1 calc R
C18 C 0.5260(4) 0.2637(3) 0.3500(2) 0.0304(8) Uani 1 1 d .
H18 H 0.5127 0.1928 0.3740 0.036 Uiso 1 1 calc R
C19 C 0.6053(3) 0.2733(3) 0.2868(2) 0.0263(7) Uani 1 1 d .
H19 H 0.6430 0.2076 0.2673 0.032 Uiso 1 1 calc R
C20 C 0.4040(3) 0.2602(3) 0.1487(2) 0.0293(8) Uani 1 1 d .
C21 C 0.3305(4) 0.4586(3) 0.1786(2) 0.0350(9) Uani 1 1 d .
C22 C 0.2592(4) 0.2938(3) 0.2635(2) 0.0343(9) Uani 1 1 d .
O1 O 0.3913(3) 0.2051(2) 0.09047(17) 0.0377(6) Uani 1 1 d .
O2 O 0.2759(3) 0.5269(2) 0.13805(19) 0.0536(8) Uani 1 1 d .
O3 O 0.1599(3) 0.2601(3) 0.27690(18) 0.0476(8) Uani 1 1 d .

loop_
_atom_site_aniso_label
_atom_site_aniso_U_11
_atom_site_aniso_U_22
_atom_site_aniso_U_33
_atom_site_aniso_U_23
_atom_site_aniso_U_13
_atom_site_aniso_U_12
Fe1 0.0241(3) 0.0289(3) 0.0316(3) 0.0025(2) 0.0107(2) 0.0053(2)
Cr1 0.0226(3) 0.0237(3) 0.0288(3) 0.0000(2) 0.0058(2) 0.0031(2)
Si1 0.0236(5) 0.0295(6) 0.0290(5) 0.0026(4) 0.0066(4) 0.0046(4)
C1 0.0248(18) 0.032(2) 0.0284(19) 0.0016(15) 0.0115(14) 0.0054(15)
C2 0.0230(19) 0.040(2) 0.035(2) 0.0023(16) 0.0103(14) 0.0019(15)
C3 0.030(2) 0.035(2) 0.044(2) -0.0061(17) 0.0160(16) -0.0018(16)
C4 0.042(2) 0.028(2) 0.050(3) 0.0089(18) 0.0270(19) 0.0070(17)
C5 0.029(2) 0.039(2) 0.034(2) 0.0072(17) 0.0115(15) 0.0094(16)
C6 0.027(2) 0.066(3) 0.042(3) 0.000(2) 0.0099(17) -0.0116(19)
C7 0.039(2) 0.029(2) 0.052(3) 0.0033(18) 0.0225(18) -0.0040(17)
C8 0.034(2) 0.043(2) 0.036(2) 0.0107(18) 0.0164(16) 0.0014(17)
C9 0.039(2) 0.043(3) 0.043(3) -0.0010(18) 0.0237(18) 0.0019(18)
C10 0.031(2) 0.051(3) 0.058(3) 0.016(2) 0.0241(19) 0.0137(18)
C11 0.035(2) 0.034(2) 0.035(2) 0.0057(17) 0.0079(16) 0.0075(16)
C12 0.065(3) 0.065(4) 0.061(3) 0.008(3) 0.018(2) 0.015(3)
C13 0.030(2) 0.052(3) 0.040(2) -0.0004(19) 0.0049(16) 0.0001(18)
C14 0.0215(17) 0.028(2) 0.0267(19) -0.0007(14) 0.0005(13) 0.0011(14)
C15 0.0243(17) 0.026(2) 0.032(2) -0.0012(15) 0.0019(14) -0.0003(14)
C16 0.0293(19) 0.031(2) 0.032(2) -0.0065(15) 0.0065(14) 0.0026(15)
C17 0.0238(18) 0.043(2) 0.028(2) -0.0022(16) 0.0067(14) -0.0032(15)
C18 0.032(2) 0.032(2) 0.026(2) 0.0038(15) 0.0001(14) 0.0003(15)
C19 0.0225(18) 0.030(2) 0.0264(19) 0.0016(15) 0.0012(13) 0.0061(14)
C20 0.0212(18) 0.029(2) 0.038(2) 0.0029(17) 0.0044(14) 0.0046(14)
C21 0.038(2) 0.026(2) 0.040(2) -0.0059(17) 0.0006(17) 0.0000(17)
C22 0.033(2) 0.038(2) 0.033(2) 0.0026(17) 0.0047(16) 0.0077(17)
O1 0.0335(15) 0.0394(16) 0.0399(17) -0.0108(13) 0.0031(11) 0.0060(12)
O2 0.069(2) 0.0288(17) 0.0570(19) -0.0006(14) -0.0163(16) 0.0148(15)
O3 0.0273(16) 0.062(2) 0.0539(19) 0.0079(15) 0.0087(13) -0.0079(13)

loop_
_atom_type_symbol
_atom_type_description
_atom_type_scat_dispersion_real
_atom_type_scat_dispersion_imag
_atom_type_scat_source
C C 0.0181 0.0091 'International Tables Vol C Tables 4.2.6.8 and 6.1.1.4'
H H 0.0000 0.0000 'International Tables Vol C Tables 4.2.6.8 and 6.1.1.4'
O O 0.0492 0.0322 'International Tables Vol C Tables 4.2.6.8 and 6.1.1.4'
Si Si 0.2541 0.3302 'International Tables Vol C Tables 4.2.6.8 and 6.1.1.4'
Cr Cr -0.1635 2.4439 'International Tables Vol C Tables 4.2.6.8 and 6.1.1.4'
Fe Fe -1.1336 3.1974 'International Tables Vol C Tables 4.2.6.8 and 6.1.1.4'

loop_
_geom_angle_atom_site_label_1
_geom_angle_atom_site_label_2
_geom_angle_atom_site_label_3
_geom_angle
C2 Fe1 C6 152.49(17)
C2 Fe1 C8 107.51(16)
C6 Fe1 C8 67.59(17)
C2 Fe1 C5 68.42(15)
C6 Fe1 C5 110.05(17)
C8 Fe1 C5 167.27(16)
C2 Fe1 C7 118.40(16)
C6 Fe1 C7 40.24(18)
C8 Fe1 C7 40.07(17)
C5 Fe1 C7 130.15(17)
C2 Fe1 C9 126.32(17)
C6 Fe1 C9 68.34(17)
C8 Fe1 C9 39.81(16)
C5 Fe1 C9 152.28(16)
C7 Fe1 C9 67.63(16)
C2 Fe1 C10 164.75(18)
C6 Fe1 C10 40.62(18)
C8 Fe1 C10 67.34(16)
C5 Fe1 C10 119.69(16)
C7 Fe1 C10 67.65(17)
C9 Fe1 C10 40.65(18)
C2 Fe1 C1 41.24(15)
C6 Fe1 C1 119.10(16)
C8 Fe1 C1 128.21(15)
C5 Fe1 C1 40.91(14)
C7 Fe1 C1 108.78(15)
C9 Fe1 C1 164.97(16)
C10 Fe1 C1 153.10(18)
C2 Fe1 C3 40.62(15)
C6 Fe1 C3 166.41(17)
C8 Fe1 C3 117.16(17)
C5 Fe1 C3 68.21(16)
C7 Fe1 C3 150.98(17)
C9 Fe1 C3 106.55(17)
C10 Fe1 C3 127.50(17)
C1 Fe1 C3 69.07(15)
C2 Fe1 C4 68.39(16)
C6 Fe1 C4 129.33(18)
C8 Fe1 C4 150.89(17)
C5 Fe1 C4 40.26(16)
C7 Fe1 C4 167.57(18)
C9 Fe1 C4 117.92(16)
C10 Fe1 C4 108.64(16)
C1 Fe1 C4 68.79(14)
C3 Fe1 C4 40.73(16)
C21 Cr1 C22 88.18(17)
C21 Cr1 C20 87.52(16)
C22 Cr1 C20 88.24(17)
C21 Cr1 C17 124.18(15)
C22 Cr1 C17 86.56(15)
C20 Cr1 C17 147.61(15)
C21 Cr1 C19 146.72(16)
C22 Cr1 C19 124.99(15)
C20 Cr1 C19 90.60(14)
C17 Cr1 C19 66.88(13)
C21 Cr1 C15 88.51(15)
C22 Cr1 C15 144.85(15)
C20 Cr1 C15 126.55(15)
C17 Cr1 C15 66.81(13)
C19 Cr1 C15 66.28(13)
C21 Cr1 C18 160.69(15)
C22 Cr1 C18 94.17(15)
C20 Cr1 C18 111.68(15)
C17 Cr1 C18 37.17(14)
C19 Cr1 C18 36.99(13)
C15 Cr1 C18 78.55(14)
C21 Cr1 C16 94.54(15)
C22 Cr1 C16 108.41(15)
C20 Cr1 C16 163.26(15)
C17 Cr1 C16 36.93(14)
C19 Cr1 C16 78.57(13)
C15 Cr1 C16 37.13(12)
C18 Cr1 C16 66.52(14)
C21 Cr1 C14 109.93(15)
C22 Cr1 C14 161.34(15)
C20 Cr1 C14 96.76(14)
C17 Cr1 C14 79.59(13)
C19 Cr1 C14 37.39(13)
C15 Cr1 C14 36.69(13)
C18 Cr1 C14 67.26(13)
C16 Cr1 C14 66.90(13)
C1 Si1 C11 111.08(17)
C1 Si1 C13 111.92(18)
C11 Si1 C13 110.99(19)
C1 Si1 C14 105.91(16)
C11 Si1 C14 108.55(16)
C13 Si1 C14 108.17(17)
C5 C1 C2 106.2(3)
C5 C1 Si1 126.9(3)
C2 C1 Si1 126.9(3)
C5 C1 Fe1 69.4(2)
C2 C1 Fe1 68.9(2)
Si1 C1 Fe1 126.34(19)
C3 C2 C1 108.8(3)
C3 C2 Fe1 70.2(2)
C1 C2 Fe1 69.9(2)
C3 C2 H2 125.6
C1 C2 H2 125.6
Fe1 C2 H2 125.9
C2 C3 C4 107.9(3)
C2 C3 Fe1 69.2(2)
C4 C3 Fe1 70.0(2)
C2 C3 H3 126.1
C4 C3 H3 126.1
Fe1 C3 H3 126.3
C5 C4 C3 107.7(3)
C5 C4 Fe1 69.3(2)
C3 C4 Fe1 69.2(2)
C5 C4 H4 126.2
C3 C4 H4 126.2
Fe1 C4 H4 126.9
C4 C5 C1 109.4(3)
C4 C5 Fe1 70.4(2)
C1 C5 Fe1 69.7(2)
C4 C5 H5 125.3
C1 C5 H5 125.3
Fe1 C5 H5 126.2
C7 C6 C10 107.4(4)
C7 C6 Fe1 70.0(2)
C10 C6 Fe1 69.8(2)
C7 C6 H6 126.3
C10 C6 H6 126.3
Fe1 C6 H6 125.5
C8 C7 C6 108.1(4)
C8 C7 Fe1 69.9(2)
C6 C7 Fe1 69.8(2)
C8 C7 H7 125.9
C6 C7 H7 125.9
Fe1 C7 H7 126.0
C9 C8 C7 109.2(4)
C9 C8 Fe1 70.2(2)
C7 C8 Fe1 70.0(2)
C9 C8 H8 125.4
C7 C8 H8 125.4
Fe1 C8 H8 126.0
C8 C9 C10 107.4(4)
C8 C9 Fe1 70.0(2)
C10 C9 Fe1 69.7(2)
C8 C9 H9 126.3
C10 C9 H9 126.3
Fe1 C9 H9 125.5
C6 C10 C9 107.8(4)
C6 C10 Fe1 69.5(2)
C9 C10 Fe1 69.6(2)
C6 C10 H10 126.1
C9 C10 H10 126.1
Fe1 C10 H10 126.3
C12 C11 Si1 124.6(4)
C12 C11 H11 117.7
Si1 C11 H11 117.7
C11 C12 H12A 120.0
C11 C12 H12B 120.0
H12A C12 H12B 120.0
Si1 C13 H13A 109.5
Si1 C13 H13B 109.5
H13A C13 H13B 109.5
Si1 C13 H13C 109.5
H13A C13 H13C 109.5
H13B C13 H13C 109.5
C15 C14 C19 117.0(3)
C15 C14 Si1 121.4(3)
C19 C14 Si1 121.6(3)
C15 C14 Cr1 70.39(19)
C19 C14 Cr1 69.66(19)
Si1 C14 Cr1 130.30(17)
C14 C15 C16 121.9(3)
C14 C15 Cr1 72.9(2)
C16 C15 Cr1 71.7(2)
C14 C15 H15 119.0
C16 C15 H15 119.0
Cr1 C15 H15 128.8
C17 C16 C15 119.7(3)
C17 C16 Cr1 70.9(2)
C15 C16 Cr1 71.2(2)
C17 C16 H16 120.2
C15 C16 H16 120.2
Cr1 C16 H16 130.3
C16 C17 C18 120.0(3)
C16 C17 Cr1 72.2(2)
C18 C17 Cr1 72.0(2)
C16 C17 H17 120.0
C18 C17 H17 120.0
Cr1 C17 H17 128.0
C19 C18 C17 119.5(3)
C19 C18 Cr1 70.98(19)
C17 C18 Cr1 70.9(2)
C19 C18 H18 120.2
C17 C18 H18 120.2
Cr1 C18 H18 130.4
C18 C19 C14 121.8(3)
C18 C19 Cr1 72.0(2)
C14 C19 Cr1 72.95(19)
C18 C19 H19 119.1
C14 C19 H19 119.1
Cr1 C19 H19 128.2
O1 C20 Cr1 177.7(3)
O2 C21 Cr1 179.6(4)
O3 C22 Cr1 179.4(4)

loop_
_geom_bond_atom_site_label_1
_geom_bond_atom_site_label_2
_geom_bond_distance
Fe1 C2 2.035(4)
Fe1 C6 2.043(4)
Fe1 C8 2.044(4)
Fe1 C5 2.045(4)
Fe1 C7 2.045(4)
Fe1 C9 2.046(4)
Fe1 C10 2.047(4)
Fe1 C1 2.048(3)
Fe1 C3 2.049(4)
Fe1 C4 2.060(4)
Cr1 C21 1.840(4)
Cr1 C22 1.849(4)
Cr1 C20 1.851(4)
Cr1 C17 2.202(4)
Cr1 C19 2.202(3)
Cr1 C15 2.213(3)
Cr1 C18 2.216(4)
Cr1 C16 2.219(4)
Cr1 C14 2.246(3)
Si1 C1 1.853(4)
Si1 C11 1.853(4)
Si1 C13 1.870(4)
Si1 C14 1.894(4)
C1 C5 1.430(5)
C1 C2 1.438(5)
C2 C3 1.418(5)
C2 H2 0.9500
C3 C4 1.430(6)
C3 H3 0.9500
C4 C5 1.413(6)
C4 H4 0.9500
C5 H5 0.9500
C6 C7 1.406(6)
C6 C10 1.420(6)
C6 H6 0.9500
C7 C8 1.401(6)
C7 H7 0.9500
C8 C9 1.392(6)
C8 H8 0.9500
C9 C10 1.422(6)
C9 H9 0.9500
C10 H10 0.9500
C11 C12 1.320(6)
C11 H11 0.9500
C12 H12A 0.9500
C12 H12B 0.9500
C13 H13A 0.9800
C13 H13B 0.9800
C13 H13C 0.9800
C14 C15 1.404(5)
C14 C19 1.426(5)
C15 C16 1.411(5)
C15 H15 0.9500
C16 C17 1.400(5)
C16 H16 0.9500
C17 C18 1.408(5)
C17 H17 0.9500
C18 C19 1.402(5)
C18 H18 0.9500
C19 H19 0.9500
C20 O1 1.149(4)
C21 O2 1.155(5)
C22 O3 1.157(5)

loop_
_geom_torsion_atom_site_label_1
_geom_torsion_atom_site_label_2
_geom_torsion_atom_site_label_3
_geom_torsion_atom_site_label_4
_geom_torsion
C11 Si1 C1 C5 161.6(3)
C13 Si1 C1 C5 36.9(4)
C14 Si1 C1 C5 -80.7(3)
C11 Si1 C1 C2 -18.4(4)
C13 Si1 C1 C2 -143.1(3)
C14 Si1 C1 C2 99.3(3)
C11 Si1 C1 Fe1 71.2(3)
C13 Si1 C1 Fe1 -53.4(3)
C14 Si1 C1 Fe1 -171.1(2)
C2 Fe1 C1 C5 117.7(3)
C6 Fe1 C1 C5 -87.5(3)
C8 Fe1 C1 C5 -170.8(2)
C7 Fe1 C1 C5 -130.4(2)
C9 Fe1 C1 C5 156.1(6)
C10 Fe1 C1 C5 -52.9(4)
C3 Fe1 C1 C5 80.5(2)
C4 Fe1 C1 C5 36.7(2)
C6 Fe1 C1 C2 154.8(2)
C8 Fe1 C1 C2 71.5(3)
C5 Fe1 C1 C2 -117.7(3)
C7 Fe1 C1 C2 112.0(2)
C9 Fe1 C1 C2 38.4(7)
C10 Fe1 C1 C2 -170.6(3)
C3 Fe1 C1 C2 -37.2(2)
C4 Fe1 C1 C2 -81.0(2)
C2 Fe1 C1 Si1 -121.0(3)
C6 Fe1 C1 Si1 33.8(3)
C8 Fe1 C1 Si1 -49.5(3)
C5 Fe1 C1 Si1 121.3(3)
C7 Fe1 C1 Si1 -9.0(3)
C9 Fe1 C1 Si1 -82.6(7)
C10 Fe1 C1 Si1 68.4(4)
C3 Fe1 C1 Si1 -158.2(3)
C4 Fe1 C1 Si1 158.0(3)
C5 C1 C2 C3 -0.1(4)
Si1 C1 C2 C3 179.9(3)
Fe1 C1 C2 C3 59.6(3)
C5 C1 C2 Fe1 -59.7(2)
Si1 C1 C2 Fe1 120.3(3)
C6 Fe1 C2 C3 -173.5(3)
C8 Fe1 C2 C3 111.6(2)
C5 Fe1 C2 C3 -81.3(2)
C7 Fe1 C2 C3 153.7(2)
C9 Fe1 C2 C3 71.7(3)
C10 Fe1 C2 C3 43.8(7)
C1 Fe1 C2 C3 -119.8(3)
C4 Fe1 C2 C3 -37.8(2)
C6 Fe1 C2 C1 -53.6(4)
C8 Fe1 C2 C1 -128.6(2)
C5 Fe1 C2 C1 38.6(2)
C7 Fe1 C2 C1 -86.5(2)
C9 Fe1 C2 C1 -168.5(2)
C10 Fe1 C2 C1 163.6(6)
C3 Fe1 C2 C1 119.8(3)
C4 Fe1 C2 C1 82.0(2)
C1 C2 C3 C4 0.2(4)
Fe1 C2 C3 C4 59.6(3)
C1 C2 C3 Fe1 -59.4(3)
C6 Fe1 C3 C2 167.1(6)
C8 Fe1 C3 C2 -85.5(3)
C5 Fe1 C3 C2 81.8(2)
C7 Fe1 C3 C2 -53.5(4)
C9 Fe1 C3 C2 -127.1(2)
C10 Fe1 C3 C2 -166.7(2)
C1 Fe1 C3 C2 37.8(2)
C4 Fe1 C3 C2 119.2(3)
C2 Fe1 C3 C4 -119.2(3)
C6 Fe1 C3 C4 47.9(8)
C8 Fe1 C3 C4 155.4(2)
C5 Fe1 C3 C4 -37.3(2)
C7 Fe1 C3 C4 -172.6(3)
C9 Fe1 C3 C4 113.8(2)
C10 Fe1 C3 C4 74.1(3)
C1 Fe1 C3 C4 -81.4(2)
C2 C3 C4 C5 -0.2(4)
Fe1 C3 C4 C5 58.8(3)
C2 C3 C4 Fe1 -59.0(3)
C2 Fe1 C4 C5 -81.7(2)
C6 Fe1 C4 C5 73.6(3)
C8 Fe1 C4 C5 -169.1(3)
C7 Fe1 C4 C5 43.8(8)
C9 Fe1 C4 C5 157.6(2)
C10 Fe1 C4 C5 114.2(2)
C1 Fe1 C4 C5 -37.2(2)
C3 Fe1 C4 C5 -119.4(3)
C2 Fe1 C4 C3 37.7(2)
C6 Fe1 C4 C3 -167.0(2)
C8 Fe1 C4 C3 -49.7(4)
C5 Fe1 C4 C3 119.4(3)
C7 Fe1 C4 C3 163.2(7)
C9 Fe1 C4 C3 -83.0(3)
C10 Fe1 C4 C3 -126.4(2)
C1 Fe1 C4 C3 82.2(2)
C3 C4 C5 C1 0.2(4)
Fe1 C4 C5 C1 58.9(3)
C3 C4 C5 Fe1 -58.8(3)
C2 C1 C5 C4 0.0(4)
Si1 C1 C5 C4 180.0(3)
Fe1 C1 C5 C4 -59.4(3)
C2 C1 C5 Fe1 59.4(2)
Si1 C1 C5 Fe1 -120.6(3)
C2 Fe1 C5 C4 81.6(2)
C6 Fe1 C5 C4 -127.8(3)
C8 Fe1 C5 C4 155.2(7)
C7 Fe1 C5 C4 -168.8(2)
C9 Fe1 C5 C4 -46.4(5)
C10 Fe1 C5 C4 -84.0(3)
C1 Fe1 C5 C4 120.5(3)
C3 Fe1 C5 C4 37.8(2)
C2 Fe1 C5 C1 -38.9(2)
C6 Fe1 C5 C1 111.7(2)
C8 Fe1 C5 C1 34.7(8)
C7 Fe1 C5 C1 70.7(3)
C9 Fe1 C5 C1 -166.9(3)
C10 Fe1 C5 C1 155.5(2)
C3 Fe1 C5 C1 -82.8(2)
C4 Fe1 C5 C1 -120.5(3)
C2 Fe1 C6 C7 -47.6(5)
C8 Fe1 C6 C7 37.4(2)
C5 Fe1 C6 C7 -129.1(3)
C9 Fe1 C6 C7 80.5(3)
C10 Fe1 C6 C7 118.3(4)
C1 Fe1 C6 C7 -85.0(3)
C3 Fe1 C6 C7 150.8(6)
C4 Fe1 C6 C7 -170.5(2)
C2 Fe1 C6 C10 -165.8(3)
C8 Fe1 C6 C10 -80.8(3)
C5 Fe1 C6 C10 112.6(3)
C7 Fe1 C6 C10 -118.3(4)
C9 Fe1 C6 C10 -37.7(3)
C1 Fe1 C6 C10 156.7(2)
C3 Fe1 C6 C10 32.5(8)
C4 Fe1 C6 C10 71.3(3)
C10 C6 C7 C8 0.5(4)
Fe1 C6 C7 C8 -59.6(3)
C10 C6 C7 Fe1 60.1(3)
C2 Fe1 C7 C8 -83.6(3)
C6 Fe1 C7 C8 119.2(4)
C5 Fe1 C7 C8 -168.4(2)
C9 Fe1 C7 C8 36.8(2)
C10 Fe1 C7 C8 80.9(3)
C1 Fe1 C7 C8 -127.6(2)
C3 Fe1 C7 C8 -47.1(4)
C4 Fe1 C7 C8 155.8(7)
C2 Fe1 C7 C6 157.2(2)
C8 Fe1 C7 C6 -119.2(4)
C5 Fe1 C7 C6 72.4(3)
C9 Fe1 C7 C6 -82.4(3)
C10 Fe1 C7 C6 -38.3(3)
C1 Fe1 C7 C6 113.2(3)
C3 Fe1 C7 C6 -166.3(3)
C4 Fe1 C7 C6 36.6(8)
C6 C7 C8 C9 0.1(4)
Fe1 C7 C8 C9 -59.4(3)
C6 C7 C8 Fe1 59.5(3)
C2 Fe1 C8 C9 -126.3(3)
C6 Fe1 C8 C9 82.6(3)
C5 Fe1 C8 C9 164.4(7)
C7 Fe1 C8 C9 120.2(4)
C10 Fe1 C8 C9 38.5(3)
C1 Fe1 C8 C9 -167.2(2)
C3 Fe1 C8 C9 -83.4(3)
C4 Fe1 C8 C9 -49.4(4)
C2 Fe1 C8 C7 113.6(2)
C6 Fe1 C8 C7 -37.6(3)
C5 Fe1 C8 C7 44.3(8)
C9 Fe1 C8 C7 -120.2(4)
C10 Fe1 C8 C7 -81.7(3)
C1 Fe1 C8 C7 72.6(3)
C3 Fe1 C8 C7 156.5(2)
C4 Fe1 C8 C7 -169.6(3)
C7 C8 C9 C10 -0.7(4)
Fe1 C8 C9 C10 -60.0(3)
C7 C8 C9 Fe1 59.3(3)
C2 Fe1 C9 C8 72.6(3)
C6 Fe1 C9 C8 -80.6(3)
C5 Fe1 C9 C8 -172.7(3)
C7 Fe1 C9 C8 -37.0(3)
C10 Fe1 C9 C8 -118.3(4)
C1 Fe1 C9 C8 42.1(7)
C3 Fe1 C9 C8 112.8(3)
C4 Fe1 C9 C8 155.3(3)
C2 Fe1 C9 C10 -169.1(2)
C6 Fe1 C9 C10 37.7(3)
C8 Fe1 C9 C10 118.3(4)
C5 Fe1 C9 C10 -54.4(5)
C7 Fe1 C9 C10 81.3(3)
C1 Fe1 C9 C10 160.3(5)
C3 Fe1 C9 C10 -129.0(3)
C4 Fe1 C9 C10 -86.4(3)
C7 C6 C10 C9 -0.9(5)
Fe1 C6 C10 C9 59.3(3)
C7 C6 C10 Fe1 -60.2(3)
C8 C9 C10 C6 0.9(4)
Fe1 C9 C10 C6 -59.2(3)
C8 C9 C10 Fe1 60.2(3)
C2 Fe1 C10 C6 154.5(6)
C8 Fe1 C10 C6 81.5(3)
C5 Fe1 C10 C6 -86.6(3)
C7 Fe1 C10 C6 38.0(3)
C9 Fe1 C10 C6 119.2(4)
C1 Fe1 C10 C6 -49.7(4)
C3 Fe1 C10 C6 -170.8(2)
C4 Fe1 C10 C6 -129.4(3)
C2 Fe1 C10 C9 35.4(7)
C6 Fe1 C10 C9 -119.2(4)
C8 Fe1 C10 C9 -37.7(2)
C5 Fe1 C10 C9 154.2(2)
C7 Fe1 C10 C9 -81.2(3)
C1 Fe1 C10 C9 -168.9(3)
C3 Fe1 C10 C9 70.0(3)
C4 Fe1 C10 C9 111.5(3)
C1 Si1 C11 C12 -125.0(4)
C13 Si1 C11 C12 0.2(4)
C14 Si1 C11 C12 119.0(4)
C1 Si1 C14 C15 -163.9(3)
C11 Si1 C14 C15 -44.6(3)
C13 Si1 C14 C15 75.9(3)
C1 Si1 C14 C19 15.4(3)
C11 Si1 C14 C19 134.7(3)
C13 Si1 C14 C19 -104.8(3)
C1 Si1 C14 Cr1 -73.9(3)
C11 Si1 C14 Cr1 45.5(3)
C13 Si1 C14 Cr1 166.0(2)
C21 Cr1 C14 C15 57.8(2)
C22 Cr1 C14 C15 -107.6(5)
C20 Cr1 C14 C15 147.6(2)
C17 Cr1 C14 C15 -64.9(2)
C19 Cr1 C14 C15 -130.3(3)
C18 Cr1 C14 C15 -101.7(2)
C16 Cr1 C14 C15 -28.6(2)
C21 Cr1 C14 C19 -171.9(2)
C22 Cr1 C14 C19 22.7(6)
C20 Cr1 C14 C19 -82.1(2)
C17 Cr1 C14 C19 65.4(2)
C15 Cr1 C14 C19 130.3(3)
C18 Cr1 C14 C19 28.6(2)
C16 Cr1 C14 C19 101.7(2)
C21 Cr1 C14 Si1 -57.2(3)
C22 Cr1 C14 Si1 137.4(4)
C20 Cr1 C14 Si1 32.6(3)
C17 Cr1 C14 Si1 -179.9(3)
C19 Cr1 C14 Si1 114.7(3)
C15 Cr1 C14 Si1 -115.0(3)
C18 Cr1 C14 Si1 143.3(3)
C16 Cr1 C14 Si1 -143.6(3)
C19 C14 C15 C16 1.2(5)
Si1 C14 C15 C16 -179.5(3)
Cr1 C14 C15 C16 54.6(3)
C19 C14 C15 Cr1 -53.4(3)
Si1 C14 C15 Cr1 125.9(2)
C21 Cr1 C15 C14 -127.3(2)
C22 Cr1 C15 C14 148.0(3)
C20 Cr1 C15 C14 -41.5(3)
C17 Cr1 C15 C14 104.2(2)
C19 Cr1 C15 C14 30.4(2)
C18 Cr1 C15 C14 67.1(2)
C16 Cr1 C15 C14 133.2(3)
C21 Cr1 C15 C16 99.5(2)
C22 Cr1 C15 C16 14.8(4)
C20 Cr1 C15 C16 -174.7(2)
C17 Cr1 C15 C16 -29.0(2)
C19 Cr1 C15 C16 -102.8(2)
C18 Cr1 C15 C16 -66.1(2)
C14 Cr1 C15 C16 -133.2(3)
C14 C15 C16 C17 -1.5(5)
Cr1 C15 C16 C17 53.7(3)
C14 C15 C16 Cr1 -55.2(3)
C21 Cr1 C16 C17 146.3(2)
C22 Cr1 C16 C17 56.7(2)
C20 Cr1 C16 C17 -117.1(5)
C19 Cr1 C16 C17 -66.6(2)
C15 Cr1 C16 C17 -132.2(3)
C18 Cr1 C16 C17 -29.8(2)
C14 Cr1 C16 C17 -103.9(2)
C21 Cr1 C16 C15 -81.5(2)
C22 Cr1 C16 C15 -171.1(2)
C20 Cr1 C16 C15 15.1(6)
C17 Cr1 C16 C15 132.2(3)
C19 Cr1 C16 C15 65.6(2)
C18 Cr1 C16 C15 102.4(2)
C14 Cr1 C16 C15 28.3(2)
C15 C16 C17 C18 2.0(5)
Cr1 C16 C17 C18 55.9(3)
C15 C16 C17 Cr1 -53.8(3)
C21 Cr1 C17 C16 -41.9(3)
C22 Cr1 C17 C16 -127.4(2)
C20 Cr1 C17 C16 151.4(3)
C19 Cr1 C17 C16 102.1(2)
C15 Cr1 C17 C16 29.1(2)
C18 Cr1 C17 C16 131.1(3)
C14 Cr1 C17 C16 65.2(2)
C21 Cr1 C17 C18 -173.0(2)
C22 Cr1 C17 C18 101.5(2)
C20 Cr1 C17 C18 20.3(4)
C19 Cr1 C17 C18 -29.0(2)
C15 Cr1 C17 C18 -102.0(2)
C16 Cr1 C17 C18 -131.1(3)
C14 Cr1 C17 C18 -65.9(2)
C16 C17 C18 C19 -2.3(5)
Cr1 C17 C18 C19 53.7(3)
C16 C17 C18 Cr1 -56.0(3)
C21 Cr1 C18 C19 -114.4(5)
C22 Cr1 C18 C19 149.2(2)
C20 Cr1 C18 C19 59.4(2)
C17 Cr1 C18 C19 -132.1(3)
C15 Cr1 C18 C19 -65.6(2)
C16 Cr1 C18 C19 -102.6(2)
C14 Cr1 C18 C19 -28.9(2)
C21 Cr1 C18 C17 17.7(6)
C22 Cr1 C18 C17 -78.7(2)
C20 Cr1 C18 C17 -168.5(2)
C19 Cr1 C18 C17 132.1(3)
C15 Cr1 C18 C17 66.6(2)
C16 Cr1 C18 C17 29.6(2)
C14 Cr1 C18 C17 103.2(2)
C17 C18 C19 C14 2.1(5)
Cr1 C18 C19 C14 55.7(3)
C17 C18 C19 Cr1 -53.6(3)
C15 C14 C19 C18 -1.5(5)
Si1 C14 C19 C18 179.1(3)
Cr1 C14 C19 C18 -55.3(3)
C15 C14 C19 Cr1 53.8(3)
Si1 C14 C19 Cr1 -125.6(2)
C21 Cr1 C19 C18 146.7(3)
C22 Cr1 C19 C18 -38.6(3)
C20 Cr1 C19 C18 -126.9(2)
C17 Cr1 C19 C18 29.1(2)
C15 Cr1 C19 C18 102.9(2)
C16 Cr1 C19 C18 66.0(2)
C14 Cr1 C19 C18 132.7(3)
C21 Cr1 C19 C14 14.0(4)
C22 Cr1 C19 C14 -171.3(2)
C20 Cr1 C19 C14 100.4(2)
C17 Cr1 C19 C14 -103.6(2)
C15 Cr1 C19 C14 -29.8(2)
C18 Cr1 C19 C14 -132.7(3)
C16 Cr1 C19 C14 -66.8(2)
